data_4304725
loop_
_publ_author_name
'Wei-Ying Lee'
'Lan-Chang Liang'

_publ_section_title
;
Fluorinated Diarylamido Complexes of Lithium, Zirconium, and Hafnium
;
_journal_name_full 'Inorganic Chemistry'
_journal_page_first 3298
_journal_page_last 3306
_journal_paper_doi 10.1021/ic702293d
_journal_volume 47
_journal_year 2008
_chemical_formula_moiety 'C40 H52 Cl2 F2 N2 O Zr'
_chemical_formula_sum 'C40 H52 Cl2 F2 N2 O Zr'
_chemical_formula_weight 776.96
_chemical_name_systematic
;
 ?
;
_space_group_IT_number 2
_symmetry_cell_setting triclinic
_symmetry_space_group_name_Hall '-P 1'
_symmetry_space_group_name_H-M 'P -1'
_atom_sites_solution_hydrogens geom
_atom_sites_solution_primary direct
_atom_sites_solution_secondary difmap
_audit_creation_method SHELXL-97
_cell_angle_alpha 64.6730(10)
_cell_angle_beta 86.7590(10)
_cell_angle_gamma 68.3530(10)
_cell_formula_units_Z 2
_cell_length_a 12.4422(2)
_cell_length_b 13.03410(10)
_cell_length_c 14.8695(2)
_cell_measurement_reflns_used 37728
_cell_measurement_temperature 200(2)
_cell_measurement_theta_max 27.485
_cell_measurement_theta_min 2.037
_cell_volume 2011.15(5)
_computing_cell_refinement 'HKL Scalepack (Otwinowski & Minor 1997)'
_computing_data_collection 'Collect (Nonius BV, 1997-2000)'
_computing_data_reduction 'HKL Denzo and Scalepack (Otwinowski & Minor 19'
_computing_molecular_graphics 'Ortep-3 for Windows (Farrugia, 1997)'
_computing_publication_material 'WinGX publication routines (Farrugia, 1999)'
_computing_structure_refinement 'SHELXL-97 (Sheldrick, 1997)'
_computing_structure_solution 'SHELXS-86 (Sheldrick, 1986)'
_diffrn_ambient_temperature 200(2)
_diffrn_detector_area_resol_mean 9
_diffrn_measured_fraction_theta_full 0.996
_diffrn_measured_fraction_theta_max 0.996
_diffrn_measurement_device_type KappaCCD
_diffrn_measurement_method 'CCD rotation images, thick slices'
_diffrn_radiation_monochromator graphite
_diffrn_radiation_source 'fine-focus sealed tube'
_diffrn_radiation_type MoK\a
_diffrn_radiation_wavelength 0.71073
_diffrn_reflns_av_R_equivalents 0.0529
_diffrn_reflns_av_sigmaI/netI 0.0403
_diffrn_reflns_limit_h_max 16
_diffrn_reflns_limit_h_min -16
_diffrn_reflns_limit_k_max 16
_diffrn_reflns_limit_k_min -16
_diffrn_reflns_limit_l_max 19
_diffrn_reflns_limit_l_min -18
_diffrn_reflns_number 30725
_diffrn_reflns_theta_full 27.51
_diffrn_reflns_theta_max 27.51
_diffrn_reflns_theta_min 2.14
_exptl_absorpt_coefficient_mu 0.447
_exptl_absorpt_correction_T_max 0.9428
_exptl_absorpt_correction_T_min 0.7413
_exptl_absorpt_correction_type multi-scan
_exptl_absorpt_process_details
;
 ?
;
_exptl_crystal_colour yellow
_exptl_crystal_density_diffrn 1.283
_exptl_crystal_density_method 'not measured'
_exptl_crystal_description prism
_exptl_crystal_F_000 812
_exptl_crystal_size_max 0.66
_exptl_crystal_size_mid 0.38
_exptl_crystal_size_min 0.28
_refine_diff_density_max 0.716
_refine_diff_density_min -0.657
_refine_diff_density_rms 0.141
_refine_ls_extinction_coef 0.0137(12)
_refine_ls_extinction_expression Fc^*^=kFc[1+0.001xFc^2^\l^3^/sin(2\q)]^-1/4^
_refine_ls_extinction_method SHELXL
_refine_ls_goodness_of_fit_ref 1.126
_refine_ls_hydrogen_treatment fixed
_refine_ls_matrix_type full
_refine_ls_number_parameters 434
_refine_ls_number_reflns 9209
_refine_ls_number_restraints 0
_refine_ls_restrained_S_all 1.126
_refine_ls_R_factor_all 0.0543
_refine_ls_R_factor_gt 0.0421
_refine_ls_shift/su_max 0.001
_refine_ls_shift/su_mean 0.000
_refine_ls_structure_factor_coef Fsqd
_refine_ls_weighting_details 'calc w=1/[\s^2^(Fo^2^)+(0.0645P)^2^+0.7126P] where P=(Fo^2^+2Fc^2^)/3'
_refine_ls_weighting_scheme calc
_refine_ls_wR_factor_gt 0.1090
_refine_ls_wR_factor_ref 0.1241
_reflns_number_gt 7865
_reflns_number_total 9209
_reflns_threshold_expression >2sigma(I)
_cod_data_source_file ic702293d-file002_2.cif
_cod_data_source_block 6456
_cod_original_cell_volume 2011.15(4)
_cod_database_code 4304725

loop_
_symmetry_equiv_pos_as_xyz
'x, y, z'
'-x, -y, -z'

loop_
_atom_site_label
_atom_site_type_symbol
_atom_site_fract_x
_atom_site_fract_y
_atom_site_fract_z
_atom_site_U_iso_or_equiv
_atom_site_adp_type
_atom_site_occupancy
_atom_site_symmetry_multiplicity
_atom_site_calc_flag
_atom_site_refinement_flags
_atom_site_disorder_assembly
_atom_site_disorder_group
Zr1 Zr 0.710034(18) 0.187013(19) 0.278180(17) 0.02805(9) Uani 1 1 d . . .
Cl1 Cl 0.51888(6) 0.23933(7) 0.21478(6) 0.04783(18) Uani 1 1 d . . .
Cl2 Cl 0.75345(7) 0.00226(6) 0.42667(5) 0.04589(17) Uani 1 1 d . . .
F1 F 0.88315(12) 0.20074(13) 0.31668(12) 0.0397(3) Uani 1 1 d . . .
F2 F 0.73485(14) 0.34464(12) 0.13068(11) 0.0407(3) Uani 1 1 d . . .
O1 O 1.1813(3) 0.3376(3) 0.1068(3) 0.0850(9) Uani 1 1 d . . .
N1 N 0.67018(16) 0.32482(16) 0.32971(14) 0.0270(4) Uani 1 1 d . . .
N2 N 0.81157(16) 0.11113(16) 0.18638(14) 0.0275(4) Uani 1 1 d . . .
C1 C 0.55078(19) 0.3978(2) 0.33313(18) 0.0304(5) Uani 1 1 d . . .
C2 C 0.4931(2) 0.3491(2) 0.4151(2) 0.0359(5) Uani 1 1 d . . .
C3 C 0.5534(2) 0.2291(3) 0.5067(2) 0.0408(6) Uani 1 1 d . . .
H3 H 0.6345 0.1939 0.4958 0.049 Uiso 1 1 calc R . .
C4 C 0.5534(3) 0.2514(3) 0.5994(2) 0.0587(8) Uani 1 1 d . . .
H4A H 0.5928 0.1746 0.6566 0.088 Uiso 1 1 calc R . .
H4B H 0.4745 0.2877 0.6107 0.088 Uiso 1 1 calc R . .
H4C H 0.5927 0.3057 0.5893 0.088 Uiso 1 1 calc R . .
C5 C 0.4975(3) 0.1359(3) 0.5237(3) 0.0581(8) Uani 1 1 d . . .
H5A H 0.5387 0.0608 0.5816 0.087 Uiso 1 1 calc R . .
H5B H 0.5014 0.1199 0.4660 0.087 Uiso 1 1 calc R . .
H5C H 0.4175 0.1688 0.5340 0.087 Uiso 1 1 calc R . .
C6 C 0.3754(2) 0.4172(3) 0.4116(2) 0.0480(7) Uani 1 1 d . . .
H6 H 0.3351 0.3860 0.4643 0.058 Uiso 1 1 calc R . .
C7 C 0.3178(2) 0.5289(3) 0.3328(3) 0.0565(8) Uani 1 1 d . . .
H7 H 0.2389 0.5716 0.3316 0.068 Uiso 1 1 calc R . .
C8 C 0.3767(2) 0.5779(3) 0.2550(2) 0.0484(7) Uani 1 1 d . . .
H8 H 0.3371 0.6547 0.2025 0.058 Uiso 1 1 calc R . .
C9 C 0.4941(2) 0.5150(2) 0.2534(2) 0.0358(5) Uani 1 1 d . . .
C10 C 0.5557(2) 0.5733(2) 0.1674(2) 0.0400(6) Uani 1 1 d . . .
H10 H 0.6364 0.5152 0.1783 0.048 Uiso 1 1 calc R . .
C11 C 0.5584(3) 0.6913(3) 0.1643(3) 0.0601(8) Uani 1 1 d . . .
H11A H 0.5987 0.7259 0.1096 0.090 Uiso 1 1 calc R . .
H11B H 0.5982 0.6728 0.2261 0.090 Uiso 1 1 calc R . .
H11C H 0.4802 0.7493 0.1551 0.090 Uiso 1 1 calc R . .
C12 C 0.5005(3) 0.5997(3) 0.0675(2) 0.0635(9) Uani 1 1 d . . .
H12A H 0.5424 0.6357 0.0149 0.095 Uiso 1 1 calc R . .
H12B H 0.4209 0.6557 0.0555 0.095 Uiso 1 1 calc R . .
H12C H 0.5034 0.5245 0.0687 0.095 Uiso 1 1 calc R . .
C13 C 0.7560(2) 0.3515(2) 0.36028(17) 0.0285(5) Uani 1 1 d . . .
C14 C 0.7419(2) 0.4360(2) 0.3988(2) 0.0371(5) Uani 1 1 d . . .
H14 H 0.6675 0.4832 0.4053 0.045 Uiso 1 1 calc R . .
C15 C 0.8375(3) 0.4499(3) 0.4275(2) 0.0452(6) Uani 1 1 d . . .
H15 H 0.8259 0.5078 0.4516 0.054 Uiso 1 1 calc R . .
C16 C 0.9499(3) 0.3803(3) 0.4212(2) 0.0475(7) Uani 1 1 d . . .
H16 H 1.0130 0.3906 0.4416 0.057 Uiso 1 1 calc R . .
C17 C 0.9676(2) 0.2942(3) 0.3838(2) 0.0419(6) Uani 1 1 d . . .
H17 H 1.0419 0.2450 0.3791 0.050 Uiso 1 1 calc R . .
C18 C 0.8711(2) 0.2860(2) 0.35477(19) 0.0328(5) Uani 1 1 d . . .
C19 C 0.8591(2) -0.0203(2) 0.21973(17) 0.0299(5) Uani 1 1 d . . .
C20 C 0.7902(2) -0.0763(2) 0.20263(19) 0.0354(5) Uani 1 1 d . . .
C21 C 0.6738(2) -0.0031(2) 0.1375(2) 0.0396(6) Uani 1 1 d . . .
H21 H 0.6557 0.0839 0.1181 0.048 Uiso 1 1 calc R . .
C22 C 0.5746(3) -0.0348(3) 0.1923(3) 0.0595(8) Uani 1 1 d . . .
H22A H 0.5031 0.0136 0.1479 0.089 Uiso 1 1 calc R . .
H22B H 0.5673 -0.0175 0.2495 0.089 Uiso 1 1 calc R . .
H22C H 0.5911 -0.1204 0.2140 0.089 Uiso 1 1 calc R . .
C23 C 0.6807(3) -0.0202(3) 0.0412(2) 0.0578(8) Uani 1 1 d . . .
H23A H 0.6065 0.0273 0.0007 0.087 Uiso 1 1 calc R . .
H23B H 0.7013 -0.1054 0.0581 0.087 Uiso 1 1 calc R . .
H23C H 0.7388 0.0069 0.0046 0.087 Uiso 1 1 calc R . .
C24 C 0.8344(3) -0.2049(2) 0.2456(2) 0.0462(7) Uani 1 1 d . . .
H24 H 0.7899 -0.2443 0.2367 0.055 Uiso 1 1 calc R . .
C25 C 0.9426(3) -0.2739(2) 0.3007(2) 0.0508(7) Uani 1 1 d . . .
H25 H 0.9694 -0.3591 0.3304 0.061 Uiso 1 1 calc R . .
C26 C 1.0117(3) -0.2171(2) 0.3121(2) 0.0449(6) Uani 1 1 d . . .
H26 H 1.0853 -0.2648 0.3483 0.054 Uiso 1 1 calc R . .
C27 C 0.9729(2) -0.0894(2) 0.27022(18) 0.0345(5) Uani 1 1 d . . .
C28 C 1.0549(2) -0.0307(2) 0.2779(2) 0.0383(6) Uani 1 1 d . . .
H28 H 1.0119 0.0585 0.2463 0.046 Uiso 1 1 calc R . .
C29 C 1.0966(3) -0.0686(3) 0.3861(2) 0.0540(7) Uani 1 1 d . . .
H29A H 1.1470 -0.0281 0.3868 0.081 Uiso 1 1 calc R . .
H29B H 1.1384 -0.1560 0.4193 0.081 Uiso 1 1 calc R . .
H29C H 1.0307 -0.0457 0.4202 0.081 Uiso 1 1 calc R . .
C30 C 1.1588(3) -0.0595(3) 0.2198(2) 0.0527(7) Uani 1 1 d . . .
H30A H 1.2092 -0.0208 0.2245 0.079 Uiso 1 1 calc R . .
H30B H 1.1312 -0.0289 0.1507 0.079 Uiso 1 1 calc R . .
H30C H 1.2011 -0.1467 0.2477 0.079 Uiso 1 1 calc R . .
C31 C 0.83765(19) 0.1810(2) 0.09322(17) 0.0279(4) Uani 1 1 d . . .
C32 C 0.8996(2) 0.1387(2) 0.02638(19) 0.0367(5) Uani 1 1 d . . .
H32 H 0.9293 0.0552 0.0431 0.044 Uiso 1 1 calc R . .
C33 C 0.9171(2) 0.2202(3) -0.0644(2) 0.0436(6) Uani 1 1 d . . .
H33 H 0.9583 0.1907 -0.1082 0.052 Uiso 1 1 calc R . .
C34 C 0.8744(3) 0.3451(3) -0.0916(2) 0.0460(6) Uani 1 1 d . . .
H34 H 0.8874 0.3985 -0.1529 0.055 Uiso 1 1 calc R . .
C35 C 0.8120(2) 0.3908(2) -0.0270(2) 0.0407(6) Uani 1 1 d . . .
H35 H 0.7819 0.4742 -0.0433 0.049 Uiso 1 1 calc R . .
C36 C 0.7977(2) 0.3067(2) 0.06078(18) 0.0319(5) Uani 1 1 d . . .
C37 C 1.2271(4) 0.3006(4) 0.2747(4) 0.0905(14) Uani 1 1 d . . .
H37A H 1.2493 0.2386 0.3428 0.136 Uiso 1 1 calc R . .
H37B H 1.1548 0.3651 0.2702 0.136 Uiso 1 1 calc R . .
H37C H 1.2864 0.3337 0.2536 0.136 Uiso 1 1 calc R . .
C38 C 1.2129(4) 0.2450(4) 0.2083(4) 0.0814(12) Uani 1 1 d . . .
H38A H 1.2853 0.1785 0.2137 0.098 Uiso 1 1 calc R . .
H38B H 1.1528 0.2117 0.2292 0.098 Uiso 1 1 calc R . .
C39 C 1.1652(5) 0.2970(6) 0.0394(5) 0.114(2) Uani 1 1 d . . .
H39A H 1.1026 0.2670 0.0567 0.137 Uiso 1 1 calc R . .
H39B H 1.2356 0.2292 0.0436 0.137 Uiso 1 1 calc R . .
C40 C 1.1361(5) 0.3958(6) -0.0648(5) 0.1078(19) Uani 1 1 d . . .
H40A H 1.1275 0.3636 -0.1099 0.162 Uiso 1 1 calc R . .
H40B H 1.1976 0.4262 -0.0819 0.162 Uiso 1 1 calc R . .
H40C H 1.0646 0.4615 -0.0699 0.162 Uiso 1 1 calc R . .

loop_
_atom_site_aniso_label
_atom_site_aniso_U_11
_atom_site_aniso_U_22
_atom_site_aniso_U_33
_atom_site_aniso_U_23
_atom_site_aniso_U_13
_atom_site_aniso_U_12
Zr1 0.03189(14) 0.02828(13) 0.02960(14) -0.01805(10) 0.01031(9) -0.01192(9)
Cl1 0.0352(3) 0.0617(4) 0.0615(5) -0.0424(4) 0.0095(3) -0.0162(3)
Cl2 0.0632(4) 0.0346(3) 0.0365(4) -0.0158(3) 0.0171(3) -0.0165(3)
F1 0.0314(7) 0.0423(8) 0.0570(10) -0.0348(8) 0.0128(6) -0.0116(6)
F2 0.0556(9) 0.0264(7) 0.0402(8) -0.0186(6) 0.0178(7) -0.0129(6)
O1 0.0841(19) 0.0695(17) 0.128(3) -0.0580(19) 0.0370(18) -0.0427(15)
N1 0.0274(9) 0.0259(9) 0.0293(10) -0.0163(8) 0.0061(7) -0.0072(7)
N2 0.0339(10) 0.0238(9) 0.0259(10) -0.0134(8) 0.0079(7) -0.0098(7)
C1 0.0285(11) 0.0319(11) 0.0350(13) -0.0227(10) 0.0046(9) -0.0066(9)
C2 0.0341(12) 0.0420(13) 0.0405(14) -0.0282(12) 0.0117(10) -0.0126(10)
C3 0.0403(13) 0.0451(14) 0.0375(14) -0.0217(12) 0.0147(11) -0.0138(11)
C4 0.0638(19) 0.072(2) 0.0410(17) -0.0296(16) 0.0133(14) -0.0223(17)
C5 0.070(2) 0.0529(18) 0.056(2) -0.0256(16) 0.0236(16) -0.0291(16)
C6 0.0350(13) 0.0570(17) 0.0581(19) -0.0361(15) 0.0160(12) -0.0126(12)
C7 0.0322(14) 0.0634(19) 0.073(2) -0.0424(18) 0.0105(14) -0.0023(13)
C8 0.0400(14) 0.0410(14) 0.0552(18) -0.0275(14) -0.0047(13) 0.0032(12)
C9 0.0385(13) 0.0315(12) 0.0403(14) -0.0243(11) 0.0000(10) -0.0054(10)
C10 0.0493(15) 0.0296(12) 0.0374(14) -0.0164(11) 0.0005(11) -0.0085(11)
C11 0.084(2) 0.0370(15) 0.061(2) -0.0223(15) 0.0082(17) -0.0236(16)
C12 0.079(2) 0.063(2) 0.0428(18) -0.0212(16) -0.0018(16) -0.0226(18)
C13 0.0325(11) 0.0279(11) 0.0262(11) -0.0129(9) 0.0065(9) -0.0118(9)
C14 0.0386(13) 0.0378(13) 0.0404(14) -0.0249(12) 0.0075(10) -0.0115(10)
C15 0.0532(16) 0.0503(15) 0.0512(17) -0.0342(14) 0.0105(13) -0.0260(13)
C16 0.0473(15) 0.0607(18) 0.0536(18) -0.0332(15) 0.0099(13) -0.0316(14)
C17 0.0327(12) 0.0484(15) 0.0499(16) -0.0258(13) 0.0117(11) -0.0169(11)
C18 0.0373(12) 0.0319(11) 0.0350(13) -0.0195(10) 0.0105(10) -0.0146(10)
C19 0.0402(12) 0.0257(10) 0.0257(11) -0.0149(9) 0.0131(9) -0.0115(9)
C20 0.0489(14) 0.0292(11) 0.0334(13) -0.0178(10) 0.0161(11) -0.0173(10)
C21 0.0478(14) 0.0394(13) 0.0447(15) -0.0258(12) 0.0131(12) -0.0226(11)
C22 0.0601(19) 0.065(2) 0.079(2) -0.0438(19) 0.0274(17) -0.0382(17)
C23 0.071(2) 0.066(2) 0.0485(19) -0.0337(17) 0.0064(15) -0.0279(17)
C24 0.0659(18) 0.0333(13) 0.0478(16) -0.0214(12) 0.0204(14) -0.0254(13)
C25 0.075(2) 0.0228(12) 0.0480(17) -0.0142(12) 0.0188(15) -0.0144(13)
C26 0.0553(16) 0.0281(12) 0.0365(14) -0.0117(11) 0.0094(12) -0.0040(11)
C27 0.0443(13) 0.0277(11) 0.0275(12) -0.0138(10) 0.0095(10) -0.0082(10)
C28 0.0366(13) 0.0322(12) 0.0387(14) -0.0168(11) 0.0031(10) -0.0036(10)
C29 0.0543(17) 0.0568(18) 0.0461(18) -0.0258(15) -0.0022(13) -0.0111(14)
C30 0.0434(15) 0.0555(18) 0.060(2) -0.0304(16) 0.0131(14) -0.0142(13)
C31 0.0301(11) 0.0285(11) 0.0267(11) -0.0134(9) 0.0055(9) -0.0116(9)
C32 0.0450(14) 0.0331(12) 0.0344(13) -0.0181(11) 0.0133(11) -0.0145(10)
C33 0.0536(16) 0.0477(15) 0.0342(14) -0.0217(12) 0.0170(12) -0.0216(13)
C34 0.0598(17) 0.0471(15) 0.0323(14) -0.0128(12) 0.0164(12) -0.0287(13)
C35 0.0536(15) 0.0327(12) 0.0369(14) -0.0135(11) 0.0100(11) -0.0204(11)
C36 0.0377(12) 0.0316(11) 0.0309(12) -0.0179(10) 0.0097(10) -0.0138(10)
C37 0.071(3) 0.092(3) 0.117(4) -0.048(3) 0.037(3) -0.042(2)
C38 0.074(3) 0.056(2) 0.111(4) -0.033(2) 0.030(2) -0.0296(19)
C39 0.112(4) 0.125(5) 0.174(6) -0.113(5) 0.053(4) -0.064(4)
C40 0.091(3) 0.158(5) 0.144(5) -0.116(5) 0.048(3) -0.065(4)

loop_
_atom_type_symbol
_atom_type_description
_atom_type_scat_dispersion_real
_atom_type_scat_dispersion_imag
_atom_type_scat_source
C C 0.0033 0.0016 'International Tables Vol C Tables 4.2.6.8 and 6.1.1.4'
H H 0.0000 0.0000 'International Tables Vol C Tables 4.2.6.8 and 6.1.1.4'
Cl Cl 0.1484 0.1585 'International Tables Vol C Tables 4.2.6.8 and 6.1.1.4'
F F 0.0171 0.0103 'International Tables Vol C Tables 4.2.6.8 and 6.1.1.4'
N N 0.0061 0.0033 'International Tables Vol C Tables 4.2.6.8 and 6.1.1.4'
Zr Zr -2.9673 0.5597 'International Tables Vol C Tables 4.2.6.8 and 6.1.1.4'
O O 0.0106 0.0060 'International Tables Vol C Tables 4.2.6.8 and 6.1.1.4'

loop_
_geom_angle_atom_site_label_1
_geom_angle_atom_site_label_2
_geom_angle_atom_site_label_3
_geom_angle
_geom_angle_site_symmetry_1
_geom_angle_site_symmetry_3
_geom_angle_publ_flag
N2 Zr1 N1 145.44(7) . . ?
N2 Zr1 F1 83.20(6) . . ?
N1 Zr1 F1 70.58(6) . . ?
N2 Zr1 Cl1 102.67(5) . . ?
N1 Zr1 Cl1 96.84(5) . . ?
F1 Zr1 Cl1 162.29(4) . . ?
N2 Zr1 Cl2 97.83(5) . . ?
N1 Zr1 Cl2 104.19(5) . . ?
F1 Zr1 Cl2 90.16(4) . . ?
Cl1 Zr1 Cl2 105.35(3) . . ?
N2 Zr1 F2 69.73(6) . . ?
N1 Zr1 F2 81.51(6) . . ?
F1 Zr1 F2 74.34(6) . . ?
Cl1 Zr1 F2 91.85(4) . . ?
Cl2 Zr1 F2 160.87(4) . . ?
C18 F1 Zr1 116.05(12) . . ?
C36 F2 Zr1 116.05(12) . . ?
C39 O1 C38 114.2(4) . . ?
C13 N1 C1 116.25(17) . . ?
C13 N1 Zr1 122.34(14) . . ?
C1 N1 Zr1 121.40(14) . . ?
C31 N2 C19 116.22(17) . . ?
C31 N2 Zr1 123.73(14) . . ?
C19 N2 Zr1 120.04(14) . . ?
C2 C1 C9 121.3(2) . . ?
C2 C1 N1 119.3(2) . . ?
C9 C1 N1 119.4(2) . . ?
C6 C2 C1 117.6(3) . . ?
C6 C2 C3 119.2(2) . . ?
C1 C2 C3 123.2(2) . . ?
C2 C3 C4 110.5(2) . . ?
C2 C3 C5 111.9(2) . . ?
C4 C3 C5 110.4(2) . . ?
C2 C3 H3 108.0 . . ?
C4 C3 H3 108.0 . . ?
C5 C3 H3 108.0 . . ?
C3 C4 H4A 109.5 . . ?
C3 C4 H4B 109.5 . . ?
H4A C4 H4B 109.5 . . ?
C3 C4 H4C 109.5 . . ?
H4A C4 H4C 109.5 . . ?
H4B C4 H4C 109.5 . . ?
C3 C5 H5A 109.5 . . ?
C3 C5 H5B 109.5 . . ?
H5A C5 H5B 109.5 . . ?
C3 C5 H5C 109.5 . . ?
H5A C5 H5C 109.5 . . ?
H5B C5 H5C 109.5 . . ?
C7 C6 C2 121.7(3) . . ?
C7 C6 H6 119.1 . . ?
C2 C6 H6 119.1 . . ?
C6 C7 C8 120.0(3) . . ?
C6 C7 H7 120.0 . . ?
C8 C7 H7 120.0 . . ?
C7 C8 C9 121.4(3) . . ?
C7 C8 H8 119.3 . . ?
C9 C8 H8 119.3 . . ?
C8 C9 C1 117.8(3) . . ?
C8 C9 C10 119.6(2) . . ?
C1 C9 C10 122.6(2) . . ?
C9 C10 C12 111.8(2) . . ?
C9 C10 C11 111.2(2) . . ?
C12 C10 C11 110.0(3) . . ?
C9 C10 H10 107.9 . . ?
C12 C10 H10 107.9 . . ?
C11 C10 H10 107.9 . . ?
C10 C11 H11A 109.5 . . ?
C10 C11 H11B 109.5 . . ?
H11A C11 H11B 109.5 . . ?
C10 C11 H11C 109.5 . . ?
H11A C11 H11C 109.5 . . ?
H11B C11 H11C 109.5 . . ?
C10 C12 H12A 109.5 . . ?
C10 C12 H12B 109.5 . . ?
H12A C12 H12B 109.5 . . ?
C10 C12 H12C 109.5 . . ?
H12A C12 H12C 109.5 . . ?
H12B C12 H12C 109.5 . . ?
C18 C13 N1 117.6(2) . . ?
C18 C13 C14 114.4(2) . . ?
N1 C13 C14 128.0(2) . . ?
C15 C14 C13 120.6(2) . . ?
C15 C14 H14 119.7 . . ?
C13 C14 H14 119.7 . . ?
C16 C15 C14 121.9(2) . . ?
C16 C15 H15 119.1 . . ?
C14 C15 H15 119.1 . . ?
C15 C16 C17 119.1(2) . . ?
C15 C16 H16 120.4 . . ?
C17 C16 H16 120.4 . . ?
C18 C17 C16 116.7(2) . . ?
C18 C17 H17 121.7 . . ?
C16 C17 H17 121.7 . . ?
C17 C18 C13 127.3(2) . . ?
C17 C18 F1 119.4(2) . . ?
C13 C18 F1 113.4(2) . . ?
C20 C19 C27 121.6(2) . . ?
C20 C19 N2 119.4(2) . . ?
C27 C19 N2 119.0(2) . . ?
C24 C20 C19 117.7(3) . . ?
C24 C20 C21 119.7(2) . . ?
C19 C20 C21 122.6(2) . . ?
C20 C21 C22 112.8(2) . . ?
C20 C21 C23 110.6(2) . . ?
C22 C21 C23 110.4(2) . . ?
C20 C21 H21 107.6 . . ?
C22 C21 H21 107.6 . . ?
C23 C21 H21 107.6 . . ?
C21 C22 H22A 109.5 . . ?
C21 C22 H22B 109.5 . . ?
H22A C22 H22B 109.5 . . ?
C21 C22 H22C 109.5 . . ?
H22A C22 H22C 109.5 . . ?
H22B C22 H22C 109.5 . . ?
C21 C23 H23A 109.5 . . ?
C21 C23 H23B 109.5 . . ?
H23A C23 H23B 109.5 . . ?
C21 C23 H23C 109.5 . . ?
H23A C23 H23C 109.5 . . ?
H23B C23 H23C 109.5 . . ?
C25 C24 C20 121.1(3) . . ?
C25 C24 H24 119.5 . . ?
C20 C24 H24 119.5 . . ?
C24 C25 C26 120.4(2) . . ?
C24 C25 H25 119.8 . . ?
C26 C25 H25 119.8 . . ?
C25 C26 C27 121.1(3) . . ?
C25 C26 H26 119.4 . . ?
C27 C26 H26 119.4 . . ?
C26 C27 C19 117.8(2) . . ?
C26 C27 C28 119.4(2) . . ?
C19 C27 C28 122.8(2) . . ?
C27 C28 C29 112.8(2) . . ?
C27 C28 C30 110.5(2) . . ?
C29 C28 C30 110.6(2) . . ?
C27 C28 H28 107.6 . . ?
C29 C28 H28 107.6 . . ?
C30 C28 H28 107.6 . . ?
C28 C29 H29A 109.5 . . ?
C28 C29 H29B 109.5 . . ?
H29A C29 H29B 109.5 . . ?
C28 C29 H29C 109.5 . . ?
H29A C29 H29C 109.5 . . ?
H29B C29 H29C 109.5 . . ?
C28 C30 H30A 109.5 . . ?
C28 C30 H30B 109.5 . . ?
H30A C30 H30B 109.5 . . ?
C28 C30 H30C 109.5 . . ?
H30A C30 H30C 109.5 . . ?
H30B C30 H30C 109.5 . . ?
C36 C31 N2 117.79(19) . . ?
C36 C31 C32 114.9(2) . . ?
N2 C31 C32 127.3(2) . . ?
C33 C32 C31 120.4(2) . . ?
C33 C32 H32 119.8 . . ?
C31 C32 H32 119.8 . . ?
C32 C33 C34 121.2(2) . . ?
C32 C33 H33 119.4 . . ?
C34 C33 H33 119.4 . . ?
C33 C34 C35 120.0(2) . . ?
C33 C34 H34 120.0 . . ?
C35 C34 H34 120.0 . . ?
C36 C35 C34 116.1(2) . . ?
C36 C35 H35 122.0 . . ?
C34 C35 H35 122.0 . . ?
C35 C36 C31 127.3(2) . . ?
C35 C36 F2 120.1(2) . . ?
C31 C36 F2 112.63(19) . . ?
C38 C37 H37A 109.5 . . ?
C38 C37 H37B 109.5 . . ?
H37A C37 H37B 109.5 . . ?
C38 C37 H37C 109.5 . . ?
H37A C37 H37C 109.5 . . ?
H37B C37 H37C 109.5 . . ?
O1 C38 C37 109.2(3) . . ?
O1 C38 H38A 109.8 . . ?
C37 C38 H38A 109.8 . . ?
O1 C38 H38B 109.8 . . ?
C37 C38 H38B 109.8 . . ?
H38A C38 H38B 108.3 . . ?
O1 C39 C40 111.8(5) . . ?
O1 C39 H39A 109.2 . . ?
C40 C39 H39A 109.2 . . ?
O1 C39 H39B 109.2 . . ?
C40 C39 H39B 109.2 . . ?
H39A C39 H39B 107.9 . . ?
C39 C40 H40A 109.5 . . ?
C39 C40 H40B 109.5 . . ?
H40A C40 H40B 109.5 . . ?
C39 C40 H40C 109.5 . . ?
H40A C40 H40C 109.5 . . ?
H40B C40 H40C 109.5 . . ?

loop_
_geom_bond_atom_site_label_1
_geom_bond_atom_site_label_2
_geom_bond_distance
_geom_bond_site_symmetry_2
_geom_bond_publ_flag
Zr1 N2 2.1156(18) . ?
Zr1 N1 2.1300(17) . ?
Zr1 F1 2.3474(14) . ?
Zr1 Cl1 2.3489(7) . ?
Zr1 Cl2 2.3647(7) . ?
Zr1 F2 2.3798(14) . ?
F1 C18 1.408(3) . ?
F2 C36 1.414(3) . ?
O1 C39 1.371(6) . ?
O1 C38 1.431(5) . ?
N1 C13 1.390(3) . ?
N1 C1 1.451(3) . ?
N2 C31 1.393(3) . ?
N2 C19 1.445(3) . ?
C1 C2 1.407(3) . ?
C1 C9 1.410(3) . ?
C2 C6 1.395(3) . ?
C2 C3 1.513(4) . ?
C3 C4 1.526(4) . ?
C3 C5 1.537(4) . ?
C3 H3 0.9800 . ?
C4 H4A 0.9600 . ?
C4 H4B 0.9600 . ?
C4 H4C 0.9600 . ?
C5 H5A 0.9600 . ?
C5 H5B 0.9600 . ?
C5 H5C 0.9600 . ?
C6 C7 1.368(5) . ?
C6 H6 0.9300 . ?
C7 C8 1.378(5) . ?
C7 H7 0.9300 . ?
C8 C9 1.391(4) . ?
C8 H8 0.9300 . ?
C9 C10 1.513(4) . ?
C10 C12 1.517(4) . ?
C10 C11 1.532(4) . ?
C10 H10 0.9800 . ?
C11 H11A 0.9600 . ?
C11 H11B 0.9600 . ?
C11 H11C 0.9600 . ?
C12 H12A 0.9600 . ?
C12 H12B 0.9600 . ?
C12 H12C 0.9600 . ?
C13 C18 1.389(3) . ?
C13 C14 1.399(3) . ?
C14 C15 1.383(4) . ?
C14 H14 0.9300 . ?
C15 C16 1.381(4) . ?
C15 H15 0.9300 . ?
C16 C17 1.399(4) . ?
C16 H16 0.9300 . ?
C17 C18 1.353(4) . ?
C17 H17 0.9300 . ?
C19 C20 1.406(3) . ?
C19 C27 1.407(3) . ?
C20 C24 1.402(3) . ?
C20 C21 1.515(4) . ?
C21 C22 1.526(4) . ?
C21 C23 1.533(4) . ?
C21 H21 0.9800 . ?
C22 H22A 0.9600 . ?
C22 H22B 0.9600 . ?
C22 H22C 0.9600 . ?
C23 H23A 0.9600 . ?
C23 H23B 0.9600 . ?
C23 H23C 0.9600 . ?
C24 C25 1.376(5) . ?
C24 H24 0.9300 . ?
C25 C26 1.381(4) . ?
C25 H25 0.9300 . ?
C26 C27 1.395(3) . ?
C26 H26 0.9300 . ?
C27 C28 1.517(4) . ?
C28 C29 1.524(4) . ?
C28 C30 1.535(4) . ?
C28 H28 0.9800 . ?
C29 H29A 0.9600 . ?
C29 H29B 0.9600 . ?
C29 H29C 0.9600 . ?
C30 H30A 0.9600 . ?
C30 H30B 0.9600 . ?
C30 H30C 0.9600 . ?
C31 C36 1.384(3) . ?
C31 C32 1.398(3) . ?
C32 C33 1.382(4) . ?
C32 H32 0.9300 . ?
C33 C34 1.385(4) . ?
C33 H33 0.9300 . ?
C34 C35 1.394(4) . ?
C34 H34 0.9300 . ?
C35 C36 1.353(3) . ?
C35 H35 0.9300 . ?
C37 C38 1.503(6) . ?
C37 H37A 0.9600 . ?
C37 H37B 0.9600 . ?
C37 H37C 0.9600 . ?
C38 H38A 0.9700 . ?
C38 H38B 0.9700 . ?
C39 C40 1.484(8) . ?
C39 H39A 0.9700 . ?
C39 H39B 0.9700 . ?
C40 H40A 0.9600 . ?
C40 H40B 0.9600 . ?
C40 H40C 0.9600 . ?
